data_7238049
loop_
_publ_author_name
'Huang, Yunping'
'Liu, Yun'
'Sommerville, Parker J. W.'
'Kaminsky, Werner'
'Ginger, David S.'
'Luscombe, Christine K.'

_publ_section_title
;
 Theobromine and direct arylation: a sustainable and scalable solution to
 minimize aggregation caused quenching
;
_journal_name_full 'Green Chemistry'
_journal_paper_doi 10.1039/C9GC03391B
_journal_year 2019
_chemical_formula_moiety 'C31 H32 N4 O2'
_chemical_formula_sum 'C31 H32 N4 O2'
_chemical_formula_weight 492.6
_space_group_IT_number 14
_space_group_name_Hall '-P 2ybc'
_space_group_name_H-M_alt 'P 1 21/c 1'
_symmetry_cell_setting monoclinic
_symmetry_Int_Tables_number 14
_symmetry_space_group_name_Hall '-P 2ybc'
_symmetry_space_group_name_H-M 'P 1 21/c 1'
_atom_sites_solution_hydrogens geom
_atom_sites_solution_primary direct
_audit_conform_dict_location ftp://ftp.iucr.org/pub/cif_core.dic
_audit_conform_dict_name cif_core.dic
_audit_conform_dict_version 2.4.3
_audit_creation_date 2018-07-10T11:42:51-00:00
_audit_creation_method 'WinGX routine CIF_UPDATE'
_audit_update_record
;
2019-11-01 deposited with the CCDC.	2019-11-11 downloaded from the CCDC.
;
_cell_angle_alpha 90
_cell_angle_beta 90.508(4)
_cell_angle_gamma 90
_cell_formula_units_Z 4
_cell_length_a 21.6000(16)
_cell_length_b 12.9539(10)
_cell_length_c 8.9450(6)
_cell_measurement_reflns_used 9913
_cell_measurement_temperature 100(2)
_cell_measurement_theta_max 27.87
_cell_measurement_theta_min 2.46
_cell_measurement_wavelength 0.71073
_cell_volume 2502.8(3)
_computing_cell_refinement 'SAINT V8.34A integration software'
_computing_data_collection 'Bruker APEX2 software'
_computing_data_reduction 'SORTAV (Blessing, 1995)'
_computing_molecular_graphics 'ORTEP-3 for Windows (Farrugia, 2012)'
_computing_publication_material 'WinGX publication routines (Farrugia, 2012)'
_computing_structure_refinement 'SHELXL-2014/7 (Sheldrick, 2014)'
_computing_structure_solution 'SHELXS-2013 (Sheldrick, 2008)'
_diffrn_ambient_temperature 100(2)
_diffrn_detector 'APEX-II CCD'
_diffrn_measured_fraction_theta_full 0.999
_diffrn_measured_fraction_theta_max 0.999
_diffrn_measurement_device '\k-geometry diffractometer'
_diffrn_measurement_device_type 'Bruker APEX-II'
_diffrn_measurement_method '\f or \w oscillation scans'
_diffrn_orient_matrix_UB_11 -0.034195
_diffrn_orient_matrix_UB_12 -0.051006
_diffrn_orient_matrix_UB_13 -0.031861
_diffrn_orient_matrix_UB_21 -0.018782
_diffrn_orient_matrix_UB_22 -0.051818
_diffrn_orient_matrix_UB_23 0.033355
_diffrn_orient_matrix_UB_31 -0.10477
_diffrn_orient_matrix_UB_32 0.025936
_diffrn_orient_matrix_UB_33 0.003981
_diffrn_radiation_monochromator graphite
_diffrn_radiation_probe x-ray
_diffrn_radiation_type MoK\a
_diffrn_radiation_wavelength 0.71073
_diffrn_reflns_av_R_equivalents 0.0289
_diffrn_reflns_av_unetI/netI 0.0395
_diffrn_reflns_Laue_measured_fraction_full 0.999
_diffrn_reflns_Laue_measured_fraction_max 0.999
_diffrn_reflns_limit_h_max 28
_diffrn_reflns_limit_h_min -28
_diffrn_reflns_limit_k_max 17
_diffrn_reflns_limit_k_min -17
_diffrn_reflns_limit_l_max 11
_diffrn_reflns_limit_l_min -11
_diffrn_reflns_number 12181
_diffrn_reflns_point_group_measured_fraction_full 0.999
_diffrn_reflns_point_group_measured_fraction_max 0.999
_diffrn_reflns_theta_full 25
_diffrn_reflns_theta_max 28.343
_diffrn_reflns_theta_min 1.833
_diffrn_source 'sealed x-ray tube'
_diffrn_standards_number 0
_exptl_absorpt_coefficient_mu 0.083
_exptl_absorpt_correction_T_max 0.746
_exptl_absorpt_correction_T_min 0.674
_exptl_absorpt_correction_type multi-scan
_exptl_absorpt_process_details
;
SADABS-2012/1 - Bruker AXS area detector scaling and absorption correction
;
_exptl_crystal_colour colourless
_exptl_crystal_density_diffrn 1.307
_exptl_crystal_density_method 'not measured'
_exptl_crystal_description prism
_exptl_crystal_F_000 1048
_exptl_crystal_size_max 0.6
_exptl_crystal_size_mid 0.17
_exptl_crystal_size_min 0.04
_refine_diff_density_max 0.283
_refine_diff_density_min -0.244
_refine_diff_density_rms 0.049
_refine_ls_extinction_coef 0.0023(6)
_refine_ls_extinction_expression Fc^*^=kFc[1+0.001xFc^2^\l^3^/sin(2\q)]^-1/4^
_refine_ls_extinction_method 'SHELXL-2014/7 (Sheldrick 2014'
_refine_ls_goodness_of_fit_ref 1.02
_refine_ls_hydrogen_treatment constr
_refine_ls_matrix_type full
_refine_ls_number_constraints 0
_refine_ls_number_parameters 338
_refine_ls_number_reflns 6225
_refine_ls_number_restraints 0
_refine_ls_restrained_S_all 1.02
_refine_ls_R_factor_all 0.0687
_refine_ls_R_factor_gt 0.0442
_refine_ls_shift/su_max 0.001
_refine_ls_shift/su_mean 0
_refine_ls_structure_factor_coef Fsqd
_refine_ls_weighting_details 'w=1/[\s^2^(Fo^2^)+(0.0517P)^2^+0.9464P] where P=(Fo^2^+2Fc^2^)/3'
_refine_ls_weighting_scheme calc
_refine_ls_wR_factor_gt 0.1041
_refine_ls_wR_factor_ref 0.1184
_reflns_Friedel_coverage 0
_reflns_number_gt 4499
_reflns_number_total 6225
_reflns_threshold_expression 'I > 2\s(I)'
_cod_data_source_file c9gc03391b2.cif
_cod_data_source_block shelx_CCDC1
_cod_original_sg_symbol_H-M 'P 21/c'
_cod_database_code 7238049
_shelx_estimated_absorpt_t_min 0.952
_shelx_estimated_absorpt_t_max 0.997

loop_
_symmetry_equiv_pos_as_xyz
'x, y, z'
'-x, y+1/2, -z+1/2'
'-x, -y, -z'
'x, -y-1/2, z-1/2'

loop_
_atom_site_label
_atom_site_type_symbol
_atom_site_fract_x
_atom_site_fract_y
_atom_site_fract_z
_atom_site_U_iso_or_equiv
_atom_site_adp_type
_atom_site_occupancy
_atom_site_site_symmetry_order
_atom_site_calc_flag
_atom_site_refinement_flags_posn
_atom_site_refinement_flags_adp
C1 C 0.78990(6) 0.06929(11) 0.73514(15) 0.0183(3) Uani 1 1 d . .
C2 C 0.75020(7) 0.04238(12) 0.61737(16) 0.0218(3) Uani 1 1 d . .
H2 H 0.767 0.0293 0.5214 0.026 Uiso 1 1 calc R U
C3 C 0.68714(7) 0.03434(12) 0.63749(17) 0.0225(3) Uani 1 1 d . .
H3 H 0.6612 0.0155 0.5557 0.027 Uiso 1 1 calc R U
C4 C 0.66121(6) 0.05370(11) 0.77685(16) 0.0208(3) Uani 1 1 d . .
C5 C 0.70007(6) 0.08477(10) 0.89746(15) 0.0180(3) Uani 1 1 d . .
C6 C 0.76534(6) 0.09315(10) 0.87689(15) 0.0170(3) Uani 1 1 d . .
C7 C 0.80241(7) 0.13167(11) 0.99880(15) 0.0194(3) Uani 1 1 d . .
H7 H 0.8458 0.1396 0.9859 0.023 Uiso 1 1 calc R U
C8 C 0.77699(7) 0.15694(11) 1.13162(16) 0.0201(3) Uani 1 1 d . .
H8 H 0.8029 0.1825 1.2097 0.024 Uiso 1 1 calc R U
C9 C 0.71184(7) 0.14600(11) 1.15725(15) 0.0200(3) Uani 1 1 d . .
C10 C 0.67354(6) 0.11068(11) 1.03826(16) 0.0194(3) Uani 1 1 d . .
C11 C 0.60842(7) 0.10266(12) 1.05782(17) 0.0239(3) Uani 1 1 d . .
C12 C 0.58350(7) 0.12856(13) 1.19710(18) 0.0294(4) Uani 1 1 d . .
H12 H 0.5401 0.1234 1.2118 0.035 Uiso 1 1 calc R U
C13 C 0.62139(8) 0.16158(12) 1.31369(18) 0.0299(4) Uani 1 1 d . .
H13 H 0.6037 0.1783 1.4075 0.036 Uiso 1 1 calc R U
C14 C 0.68487(7) 0.17041(12) 1.29467(17) 0.0250(3) Uani 1 1 d . .
H14 H 0.7102 0.1932 1.3755 0.03 Uiso 1 1 calc R U
C15 C 0.57066(7) 0.07029(12) 0.93386(19) 0.0276(3) Uani 1 1 d . .
H15 H 0.5271 0.0653 0.9459 0.033 Uiso 1 1 calc R U
C16 C 0.59557(7) 0.04690(12) 0.80103(18) 0.0249(3) Uani 1 1 d . .
H16 H 0.5693 0.0254 0.7213 0.03 Uiso 1 1 calc R U
C17 C 0.85668(6) 0.07600(11) 0.70355(14) 0.0167(3) Uani 1 1 d . .
C18 C 0.94133(6) 0.11938(10) 0.60359(14) 0.0155(3) Uani 1 1 d . .
C19 C 0.95655(6) 0.04543(10) 0.70685(14) 0.0155(3) Uani 1 1 d . .
C20 C 1.01887(6) 0.01603(10) 0.74002(14) 0.0161(3) Uani 1 1 d . .
C21 C 1.04694(6) 0.14231(11) 0.53827(14) 0.0169(3) Uani 1 1 d . .
C22 C 0.89205(7) -0.06758(11) 0.87647(15) 0.0207(3) Uani 1 1 d . .
H22A H 0.8478 -0.0768 0.8951 0.031 Uiso 1 1 calc R U
H22B H 0.9135 -0.0519 0.9708 0.031 Uiso 1 1 calc R U
H22C H 0.909 -0.1311 0.8339 0.031 Uiso 1 1 calc R U
C23 C 0.96840(7) 0.24540(11) 0.40753(16) 0.0216(3) Uani 1 1 d . .
H23A H 0.9683 0.3134 0.4555 0.032 Uiso 1 1 calc R U
H23B H 0.927 0.2305 0.3671 0.032 Uiso 1 1 calc R U
H23C H 0.9985 0.2451 0.3261 0.032 Uiso 1 1 calc R U
C24 C 1.12808(6) 0.05432(11) 0.67733(16) 0.0192(3) Uani 1 1 d . .
H24A H 1.1479 0.0389 0.5804 0.023 Uiso 1 1 calc R U
H24B H 1.1335 -0.0068 0.7426 0.023 Uiso 1 1 calc R U
C25 C 1.16066(6) 0.14622(11) 0.74904(15) 0.0189(3) Uani 1 1 d . .
H25A H 1.1374 0.1681 0.8385 0.023 Uiso 1 1 calc R U
H25B H 1.1607 0.2046 0.6776 0.023 Uiso 1 1 calc R U
C26 C 1.22715(6) 0.12113(11) 0.79458(16) 0.0211(3) Uani 1 1 d . .
H26A H 1.2492 0.0935 0.7067 0.025 Uiso 1 1 calc R U
H26B H 1.2267 0.0664 0.8719 0.025 Uiso 1 1 calc R U
C27 C 1.26276(7) 0.21396(12) 0.85537(16) 0.0221(3) Uani 1 1 d . .
H27A H 1.2672 0.2657 0.7747 0.026 Uiso 1 1 calc R U
H27B H 1.2386 0.2461 0.9367 0.026 Uiso 1 1 calc R U
C28 C 1.32678(7) 0.18548(12) 0.91508(18) 0.0250(3) Uani 1 1 d . .
H28A H 1.3221 0.1382 1.0012 0.03 Uiso 1 1 calc R U
H28B H 1.3495 0.1478 0.8363 0.03 Uiso 1 1 calc R U
C29 C 1.36512(7) 0.27816(12) 0.96415(17) 0.0239(3) Uani 1 1 d . .
H29A H 1.37 0.3252 0.8778 0.029 Uiso 1 1 calc R U
H29B H 1.3423 0.3161 1.0423 0.029 Uiso 1 1 calc R U
C30 C 1.42893(7) 0.25031(13) 1.0249(2) 0.0318(4) Uani 1 1 d . .
H30A H 1.4241 0.204 1.1121 0.038 Uiso 1 1 calc R U
H30B H 1.4517 0.2119 0.9472 0.038 Uiso 1 1 calc R U
C31 C 1.46693(8) 0.34357(14) 1.0719(2) 0.0355(4) Uani 1 1 d . .
H31A H 1.4746 0.3872 0.9846 0.053 Uiso 1 1 calc R U
H31B H 1.5065 0.3205 1.1147 0.053 Uiso 1 1 calc R U
H31C H 1.4442 0.3832 1.147 0.053 Uiso 1 1 calc R U
N1 N 0.87991(5) 0.13955(9) 0.59919(12) 0.0178(3) Uani 1 1 d . .
N2 N 0.90084(5) 0.01775(9) 0.77138(12) 0.0165(2) Uani 1 1 d . .
N3 N 0.98540(5) 0.16663(9) 0.51766(12) 0.0175(2) Uani 1 1 d . .
N4 N 1.06139(5) 0.07181(9) 0.65191(12) 0.0164(2) Uani 1 1 d . .
O1 O 1.03630(5) -0.04776(8) 0.83272(11) 0.0215(2) Uani 1 1 d . .
O2 O 1.08742(5) 0.18050(8) 0.46151(11) 0.0226(2) Uani 1 1 d . .

loop_
_atom_site_aniso_label
_atom_site_aniso_U_11
_atom_site_aniso_U_22
_atom_site_aniso_U_33
_atom_site_aniso_U_23
_atom_site_aniso_U_13
_atom_site_aniso_U_12
C1 0.0161(7) 0.0176(7) 0.0211(7) -0.0001(5) 0.0015(5) -0.0002(5)
C2 0.0201(7) 0.0247(8) 0.0205(7) -0.0022(6) -0.0007(5) 0.0011(6)
C3 0.0200(7) 0.0230(8) 0.0243(7) -0.0005(6) -0.0049(6) -0.0002(6)
C4 0.0156(7) 0.0190(7) 0.0278(8) 0.0032(6) -0.0010(6) -0.0001(6)
C5 0.0157(7) 0.0146(7) 0.0238(7) 0.0028(5) 0.0021(5) 0.0006(5)
C6 0.0154(7) 0.0149(7) 0.0206(7) 0.0012(5) 0.0010(5) 0.0002(5)
C7 0.0159(7) 0.0194(7) 0.0229(7) 0.0009(6) 0.0008(5) -0.0009(5)
C8 0.0217(7) 0.0166(7) 0.0221(7) 0.0001(5) 0.0000(5) -0.0014(6)
C9 0.0231(7) 0.0148(7) 0.0221(7) 0.0018(5) 0.0053(6) 0.0024(6)
C10 0.0180(7) 0.0155(7) 0.0248(7) 0.0042(5) 0.0047(5) 0.0019(5)
C11 0.0200(7) 0.0188(7) 0.0329(8) 0.0072(6) 0.0065(6) 0.0027(6)
C12 0.0232(8) 0.0274(8) 0.0380(9) 0.0068(7) 0.0142(7) 0.0044(6)
C13 0.0357(9) 0.0246(8) 0.0296(8) 0.0037(7) 0.0154(7) 0.0059(7)
C14 0.0309(8) 0.0203(7) 0.0241(7) 0.0014(6) 0.0069(6) 0.0033(6)
C15 0.0163(7) 0.0235(8) 0.0429(9) 0.0085(7) 0.0020(6) -0.0007(6)
C16 0.0160(7) 0.0236(8) 0.0349(8) 0.0047(6) -0.0029(6) -0.0014(6)
C17 0.0166(7) 0.0192(7) 0.0144(6) -0.0019(5) 0.0002(5) 0.0002(5)
C18 0.0159(7) 0.0159(7) 0.0148(6) -0.0032(5) 0.0003(5) -0.0008(5)
C19 0.0157(7) 0.0166(7) 0.0142(6) -0.0014(5) 0.0014(5) -0.0006(5)
C20 0.0169(7) 0.0163(7) 0.0153(6) -0.0024(5) 0.0004(5) -0.0003(5)
C21 0.0191(7) 0.0168(7) 0.0148(6) -0.0029(5) 0.0016(5) -0.0010(5)
C22 0.0202(7) 0.0227(7) 0.0191(7) 0.0052(6) 0.0022(5) -0.0030(6)
C23 0.0243(7) 0.0211(7) 0.0195(7) 0.0062(6) 0.0014(5) 0.0027(6)
C24 0.0127(6) 0.0205(7) 0.0244(7) -0.0015(6) 0.0014(5) 0.0007(5)
C25 0.0171(7) 0.0190(7) 0.0207(7) -0.0019(5) -0.0002(5) 0.0005(5)
C26 0.0174(7) 0.0204(7) 0.0255(7) -0.0019(6) 0.0002(5) -0.0010(6)
C27 0.0195(7) 0.0212(7) 0.0255(7) -0.0016(6) -0.0030(6) 0.0001(6)
C28 0.0217(8) 0.0222(8) 0.0310(8) -0.0003(6) -0.0050(6) -0.0001(6)
C29 0.0193(7) 0.0235(8) 0.0287(8) -0.0014(6) -0.0028(6) -0.0018(6)
C30 0.0235(8) 0.0314(9) 0.0403(9) -0.0005(7) -0.0094(7) -0.0010(7)
C31 0.0230(8) 0.0411(10) 0.0423(10) -0.0020(8) -0.0071(7) -0.0063(7)
N1 0.0171(6) 0.0190(6) 0.0173(5) -0.0001(5) 0.0010(4) 0.0000(5)
N2 0.0159(6) 0.0188(6) 0.0147(5) 0.0008(4) 0.0020(4) -0.0011(5)
N3 0.0176(6) 0.0187(6) 0.0162(5) 0.0025(5) 0.0017(4) -0.0002(5)
N4 0.0132(5) 0.0183(6) 0.0178(5) -0.0002(5) 0.0008(4) -0.0008(4)
O1 0.0207(5) 0.0227(5) 0.0210(5) 0.0042(4) -0.0019(4) 0.0008(4)
O2 0.0203(5) 0.0278(6) 0.0198(5) 0.0019(4) 0.0049(4) -0.0047(4)

loop_
_atom_type_symbol
_atom_type_description
_atom_type_scat_dispersion_real
_atom_type_scat_dispersion_imag
_atom_type_scat_source
C C 0.0033 0.0016 'International Tables Vol C Tables 4.2.6.8 and 6.1.1.4'
H H 0 0 'International Tables Vol C Tables 4.2.6.8 and 6.1.1.4'
N N 0.0061 0.0033 'International Tables Vol C Tables 4.2.6.8 and 6.1.1.4'
O O 0.0106 0.006 'International Tables Vol C Tables 4.2.6.8 and 6.1.1.4'

loop_
_geom_angle_atom_site_label_1
_geom_angle_atom_site_label_2
_geom_angle_atom_site_label_3
_geom_angle
C2 C1 C6 119.91(13)
C2 C1 C17 117.72(12)
C6 C1 C17 122.31(12)
C3 C2 C1 121.38(13)
C3 C2 H2 119.3
C1 C2 H2 119.3
C2 C3 C4 120.54(13)
C2 C3 H3 119.7
C4 C3 H3 119.7
C3 C4 C5 119.42(13)
C3 C4 C16 121.85(14)
C5 C4 C16 118.69(13)
C4 C5 C6 120.11(12)
C4 C5 C10 119.84(13)
C6 C5 C10 120.02(13)
C1 C6 C5 118.56(12)
C1 C6 C7 123.10(12)
C5 C6 C7 118.23(12)
C8 C7 C6 121.51(13)
C8 C7 H7 119.2
C6 C7 H7 119.2
C7 C8 C9 121.49(13)
C7 C8 H8 119.3
C9 C8 H8 119.3
C14 C9 C10 119.14(13)
C14 C9 C8 122.27(14)
C10 C9 C8 118.58(12)
C9 C10 C11 120.14(13)
C9 C10 C5 120.11(12)
C11 C10 C5 119.74(13)
C12 C11 C10 118.66(14)
C12 C11 C15 122.47(14)
C10 C11 C15 118.86(14)
C13 C12 C11 120.86(14)
C13 C12 H12 119.6
C11 C12 H12 119.6
C12 C13 C14 120.67(14)
C12 C13 H13 119.7
C14 C13 H13 119.7
C13 C14 C9 120.52(15)
C13 C14 H14 119.7
C9 C14 H14 119.7
C16 C15 C11 121.37(14)
C16 C15 H15 119.3
C11 C15 H15 119.3
C15 C16 C4 121.47(15)
C15 C16 H16 119.3
C4 C16 H16 119.3
N1 C17 N2 112.69(12)
N1 C17 C1 122.72(12)
N2 C17 C1 124.55(12)
N1 C18 C19 112.61(12)
N1 C18 N3 125.63(12)
C19 C18 N3 121.75(12)
C18 C19 N2 104.94(12)
C18 C19 C20 123.18(12)
N2 C19 C20 131.67(12)
O1 C20 N4 121.58(12)
O1 C20 C19 127.08(13)
N4 C20 C19 111.33(12)
O2 C21 N3 121.81(13)
O2 C21 N4 121.10(13)
N3 C21 N4 117.09(12)
N2 C22 H22A 109.5
N2 C22 H22B 109.5
H22A C22 H22B 109.5
N2 C22 H22C 109.5
H22A C22 H22C 109.5
H22B C22 H22C 109.5
N3 C23 H23A 109.5
N3 C23 H23B 109.5
H23A C23 H23B 109.5
N3 C23 H23C 109.5
H23A C23 H23C 109.5
H23B C23 H23C 109.5
N4 C24 C25 113.11(11)
N4 C24 H24A 109
C25 C24 H24A 109
N4 C24 H24B 109
C25 C24 H24B 109
H24A C24 H24B 107.8
C24 C25 C26 112.15(12)
C24 C25 H25A 109.2
C26 C25 H25A 109.2
C24 C25 H25B 109.2
C26 C25 H25B 109.2
H25A C25 H25B 107.9
C25 C26 C27 113.47(12)
C25 C26 H26A 108.9
C27 C26 H26A 108.9
C25 C26 H26B 108.9
C27 C26 H26B 108.9
H26A C26 H26B 107.7
C28 C27 C26 112.80(12)
C28 C27 H27A 109
C26 C27 H27A 109
C28 C27 H27B 109
C26 C27 H27B 109
H27A C27 H27B 107.8
C29 C28 C27 113.59(13)
C29 C28 H28A 108.8
C27 C28 H28A 108.8
C29 C28 H28B 108.8
C27 C28 H28B 108.8
H28A C28 H28B 107.7
C30 C29 C28 113.91(13)
C30 C29 H29A 108.8
C28 C29 H29A 108.8
C30 C29 H29B 108.8
C28 C29 H29B 108.8
H29A C29 H29B 107.7
C31 C30 C29 113.36(14)
C31 C30 H30A 108.9
C29 C30 H30A 108.9
C31 C30 H30B 108.9
C29 C30 H30B 108.9
H30A C30 H30B 107.7
C30 C31 H31A 109.5
C30 C31 H31B 109.5
H31A C31 H31B 109.5
C30 C31 H31C 109.5
H31A C31 H31C 109.5
H31B C31 H31C 109.5
C17 N1 C18 103.50(11)
C17 N2 C19 106.24(11)
C17 N2 C22 127.79(12)
C19 N2 C22 125.48(12)
C18 N3 C21 119.76(11)
C18 N3 C23 121.12(11)
C21 N3 C23 119.08(11)
C21 N4 C20 126.61(11)
C21 N4 C24 115.07(11)
C20 N4 C24 118.31(11)

loop_
_geom_bond_atom_site_label_1
_geom_bond_atom_site_label_2
_geom_bond_distance
C1 C2 1.3965(19)
C1 C6 1.4130(19)
C1 C17 1.4748(19)
C2 C3 1.380(2)
C2 H2 0.95
C3 C4 1.394(2)
C3 H3 0.95
C4 C5 1.419(2)
C4 C16 1.439(2)
C5 C6 1.4276(19)
C5 C10 1.4283(19)
C6 C7 1.4365(19)
C7 C8 1.3534(19)
C7 H7 0.95
C8 C9 1.435(2)
C8 H8 0.95
C9 C14 1.4012(19)
C9 C10 1.418(2)
C10 C11 1.423(2)
C11 C12 1.402(2)
C11 C15 1.433(2)
C12 C13 1.388(2)
C12 H12 0.95
C13 C14 1.388(2)
C13 H13 0.95
C14 H14 0.95
C15 C16 1.343(2)
C15 H15 0.95
C16 H16 0.95
C17 N1 1.3451(18)
C17 N2 1.3555(18)
C18 N1 1.3523(17)
C18 C19 1.3687(19)
C18 N3 1.3728(17)
C19 N2 1.3863(17)
C19 C20 1.4277(19)
C20 O1 1.2274(16)
C20 N4 1.4140(17)
C21 O2 1.2211(16)
C21 N3 1.3769(17)
C21 N4 1.3997(17)
C22 N2 1.4645(17)
C22 H22A 0.98
C22 H22B 0.98
C22 H22C 0.98
C23 N3 1.4629(17)
C23 H23A 0.98
C23 H23B 0.98
C23 H23C 0.98
C24 N4 1.4737(17)
C24 C25 1.5219(19)
C24 H24A 0.99
C24 H24B 0.99
C25 C26 1.5242(19)
C25 H25A 0.99
C25 H25B 0.99
C26 C27 1.525(2)
C26 H26A 0.99
C26 H26B 0.99
C27 C28 1.523(2)
C27 H27A 0.99
C27 H27B 0.99
C28 C29 1.521(2)
C28 H28A 0.99
C28 H28B 0.99
C29 C30 1.520(2)
C29 H29A 0.99
C29 H29B 0.99
C30 C31 1.518(2)
C30 H30A 0.99
C30 H30B 0.99
C31 H31A 0.98
C31 H31B 0.98
C31 H31C 0.98
